data_7111327
loop_
_publ_author_name
'Wang, Jianhua'
'Hanan, Garry S.'
'Loiseau, Fr&#xFFFD;d&#xFFFD;rique'
'Campagna, Sebastiano'

_publ_section_title
;
 Prolonged luminescence lifetimes of Ru(ii) complexes via the
 multichromophore approach: the excited-state storage element can be on a
 ligand not involved in the MLCT emitting stateElectronic supplementary
 information (ESI) available: experimental details. See
 http://www.rsc.org/suppdata/cc/b4/b405619a/
;
_journal_issue 18
_journal_name_full 'Chemical Communications'
_journal_page_first 2068
_journal_page_last 2069
_journal_paper_doi 10.1039/b405619a
_journal_year 2004
_chemical_compound_source 'Synthesized by the authors. See text'
_chemical_formula_moiety 'C54 H35 Br N8 Ru, 2(F6 P)'
_chemical_formula_sum 'C54 H35 Br F12 N8 P2 Ru'
_chemical_formula_weight 1266.82
_chemical_name_systematic
;
?
;
_space_group_IT_number 14
_symmetry_cell_setting monoclinic
_symmetry_space_group_name_Hall '-P 2ybc'
_symmetry_space_group_name_H-M 'P 1 21/c 1'
_atom_sites_solution_hydrogens geom
_atom_sites_solution_primary direct
_atom_sites_solution_secondary difmap
_audit_creation_method SHELXL-97
_cell_angle_alpha 90.00
_cell_angle_beta 104.716(3)
_cell_angle_gamma 90.00
_cell_formula_units_Z 4
_cell_length_a 25.1776(18)
_cell_length_b 11.4829(8)
_cell_length_c 23.2866(15)
_cell_measurement_reflns_used 16364
_cell_measurement_temperature 220(2)
_cell_measurement_theta_max 56.91
_cell_measurement_theta_min 3.85
_cell_volume 6511.6(8)
_computing_cell_refinement 'SMART (Bruker, 1999)'
_computing_data_collection 'SMART (Bruker, 1999)'
_computing_data_reduction 'SAINT (Bruker, 1999)'
_computing_molecular_graphics 'SHELXTL (Bruker, 1997)'
_computing_publication_material 'UdMX (local program)'
_computing_structure_refinement 'SHELXL97 (Sheldrick, 1997)'
_computing_structure_solution 'SHELXS97 (Sheldrick, 1997)'
_diffrn_ambient_temperature 220(2)
_diffrn_detector_area_resol_mean 5.5
_diffrn_measured_fraction_theta_full 0.991
_diffrn_measured_fraction_theta_max 0.991
_diffrn_measurement_device_type 'Bruker AXS Smart 2K/Platform'
_diffrn_measurement_method \w
_diffrn_radiation_monochromator graphite
_diffrn_radiation_source 'Sealed Tube'
_diffrn_radiation_type CuK\a
_diffrn_radiation_wavelength 1.54178
_diffrn_reflns_av_R_equivalents 0.053
_diffrn_reflns_av_sigmaI/netI 0.1128
_diffrn_reflns_limit_h_max 27
_diffrn_reflns_limit_h_min -27
_diffrn_reflns_limit_k_max 12
_diffrn_reflns_limit_k_min -12
_diffrn_reflns_limit_l_max 25
_diffrn_reflns_limit_l_min -25
_diffrn_reflns_number 55391
_diffrn_reflns_theta_full 58.15
_diffrn_reflns_theta_max 58.15
_diffrn_reflns_theta_min 1.81
_diffrn_standards_decay_% 0.00
_diffrn_standards_number 358
_exptl_absorpt_coefficient_mu 3.765
_exptl_absorpt_correction_T_max 0.9000
_exptl_absorpt_correction_T_min 0.6300
_exptl_absorpt_correction_type multi-scan
_exptl_absorpt_process_details 'Sadabs (Sheldrick,1996)'
_exptl_crystal_colour red
_exptl_crystal_density_diffrn 1.292
_exptl_crystal_density_method 'not measured'
_exptl_crystal_description block
_exptl_crystal_F_000 2528
_exptl_crystal_size_max 0.50
_exptl_crystal_size_mid 0.11
_exptl_crystal_size_min 0.04
_refine_diff_density_max 0.600
_refine_diff_density_min -0.366
_refine_diff_density_rms 0.061
_refine_ls_extinction_method none
_refine_ls_goodness_of_fit_ref 1.011
_refine_ls_hydrogen_treatment constr
_refine_ls_matrix_type full
_refine_ls_number_parameters 819
_refine_ls_number_reflns 9043
_refine_ls_number_restraints 534
_refine_ls_restrained_S_all 1.034
_refine_ls_R_factor_all 0.1069
_refine_ls_R_factor_gt 0.0550
_refine_ls_shift/su_max 0.001
_refine_ls_shift/su_mean 0.000
_refine_ls_structure_factor_coef Fsqd
_refine_ls_weighting_details 'calc w=1/[\s^2^(Fo^2^)+(0.0259P)^2^] where P=(Fo^2^+2Fc^2^)/3'
_refine_ls_weighting_scheme calc
_refine_ls_wR_factor_gt 0.0937
_refine_ls_wR_factor_ref 0.0992
_reflns_number_gt 4640
_reflns_number_total 9043
_reflns_threshold_expression I>2\s(I)
_cod_data_source_file b405619asup1.cif
_cod_data_source_block gary36
_cod_depositor_comments
;
The following automatic conversions were performed:

'_symmetry_cell_setting' value 'Monoclinic' changed to 'monoclinic'
according to /home/saulius/struct/CIF-dictionaries/cif_core.dic
dictionary named 'cif_core.dic' version 2.4.2 from
2011-04-26.

'_geom_bond_publ_flag' value 'Y' changed to 'y'
according to /home/saulius/struct/CIF-dictionaries/cif_core.dic
dictionary named 'cif_core.dic' version 2.4.2 from 2011-04-26 (102
times).

'_geom_angle_publ_flag' value 'Y' changed to 'y' according
to /home/saulius/struct/CIF-dictionaries/cif_core.dic dictionary
named 'cif_core.dic' version 2.4.2 from 2011-04-26 (187 times).

Automatic conversion script
Id: cif_fix_values 1891 2012-01-12 08:04:46Z andrius 
;
_cod_original_sg_symbol_H-M P21/c
_cod_database_code 7111327

loop_
_symmetry_equiv_pos_as_xyz
'x, y, z'
'-x, y+1/2, -z+1/2'
'-x, -y, -z'
'x, -y-1/2, z-1/2'

loop_
_atom_site_label
_atom_site_type_symbol
_atom_site_fract_x
_atom_site_fract_y
_atom_site_fract_z
_atom_site_U_iso_or_equiv
_atom_site_adp_type
_atom_site_occupancy
_atom_site_symmetry_multiplicity
_atom_site_calc_flag
_atom_site_refinement_flags
_atom_site_disorder_assembly
_atom_site_disorder_group
Ru Ru 0.352783(18) 0.26531(3) 0.394653(19) 0.05169(17) Uani 1 1 d . . .
Br Br 0.91864(4) 0.21172(10) 0.80561(5) 0.1850(5) Uani 1 1 d . . .
N11 N 0.3628(2) 0.1690(3) 0.3230(2) 0.0491(12) Uani 1 1 d . . .
C12 C 0.4083(3) 0.1204(5) 0.3157(3) 0.0566(16) Uani 1 1 d . . .
H12 H 0.4408 0.1285 0.3460 0.068 Uiso 1 1 calc R . .
C13 C 0.4103(3) 0.0586(5) 0.2657(3) 0.0650(18) Uani 1 1 d . . .
H13 H 0.4431 0.0234 0.2624 0.078 Uiso 1 1 calc R . .
C14 C 0.3637(3) 0.0496(5) 0.2212(3) 0.0661(18) Uani 1 1 d . . .
H14 H 0.3641 0.0086 0.1864 0.079 Uiso 1 1 calc R . .
C15 C 0.3157(3) 0.1007(5) 0.2270(3) 0.0644(17) Uani 1 1 d . . .
H15 H 0.2833 0.0951 0.1964 0.077 Uiso 1 1 calc R . .
C16 C 0.3160(3) 0.1599(4) 0.2784(3) 0.0497(15) Uani 1 1 d . . .
C17 C 0.2673(3) 0.2176(5) 0.2897(3) 0.0539(15) Uani 1 1 d . . .
N18 N 0.27879(19) 0.2718(4) 0.3428(2) 0.0508(12) Uani 1 1 d . . .
C19 C 0.2395(3) 0.3278(5) 0.3604(3) 0.0543(16) Uani 1 1 d . . .
C120 C 0.1861(3) 0.3295(5) 0.3249(3) 0.0657(18) Uani 1 1 d . . .
H120 H 0.1586 0.3688 0.3379 0.079 Uiso 1 1 calc R . .
C121 C 0.1732(3) 0.2737(6) 0.2703(3) 0.0656(17) Uani 1 1 d . . .
C122 C 0.2150(3) 0.2166(5) 0.2522(3) 0.0674(17) Uani 1 1 d . . .
H122 H 0.2079 0.1783 0.2154 0.081 Uiso 1 1 calc R . .
C123 C 0.2588(3) 0.3839(5) 0.4177(3) 0.0549(16) Uani 1 1 d . . .
N124 N 0.3128(2) 0.3677(3) 0.4443(2) 0.0522(13) Uani 1 1 d . . .
C125 C 0.3356(3) 0.4148(5) 0.4964(3) 0.0635(18) Uani 1 1 d . . .
H125 H 0.3732 0.4028 0.5135 0.076 Uiso 1 1 calc R . .
C126 C 0.3059(4) 0.4809(5) 0.5262(3) 0.077(2) Uani 1 1 d . . .
H126 H 0.3229 0.5145 0.5631 0.093 Uiso 1 1 calc R . .
C127 C 0.2509(4) 0.4968(5) 0.5012(4) 0.082(2) Uani 1 1 d . . .
H127 H 0.2298 0.5408 0.5213 0.098 Uiso 1 1 calc R . .
C128 C 0.2265(3) 0.4492(5) 0.4470(3) 0.080(2) Uani 1 1 d . . .
H128 H 0.1888 0.4600 0.4297 0.095 Uiso 1 1 calc R . .
C129 C 0.1169(3) 0.2686(7) 0.2302(4) 0.081(2) Uani 1 1 d . . .
C130 C 0.0790(4) 0.1863(7) 0.2397(4) 0.088(2) Uani 1 1 d . . .
C131 C 0.0903(3) 0.1086(9) 0.2881(4) 0.120(3) Uani 1 1 d . . .
H131 H 0.1242 0.1132 0.3167 0.144 Uiso 1 1 calc R . .
C132 C 0.0515(5) 0.0242(8) 0.2941(5) 0.165(4) Uani 1 1 d . . .
H132 H 0.0600 -0.0304 0.3251 0.199 Uiso 1 1 calc R . .
C133 C 0.0000(5) 0.0230(10) 0.2529(6) 0.171(4) Uani 1 1 d . . .
H133 H -0.0265 -0.0306 0.2586 0.205 Uiso 1 1 calc R . .
C134 C -0.0131(4) 0.0936(10) 0.2066(5) 0.150(4) Uani 1 1 d . . .
H134 H -0.0474 0.0867 0.1789 0.180 Uiso 1 1 calc R . .
C135 C 0.0257(4) 0.1813(8) 0.1987(5) 0.106(3) Uani 1 1 d . . .
C136 C 0.0122(4) 0.2568(10) 0.1516(4) 0.113(3) Uani 1 1 d . . .
H136 H -0.0227 0.2519 0.1249 0.135 Uiso 1 1 calc R . .
C137 C 0.0485(4) 0.3388(8) 0.1426(4) 0.097(2) Uani 1 1 d . . .
C138 C 0.0341(4) 0.4171(9) 0.0936(4) 0.132(3) Uani 1 1 d . . .
H138 H -0.0008 0.4126 0.0668 0.158 Uiso 1 1 calc R . .
C139 C 0.0699(5) 0.4962(9) 0.0858(4) 0.148(4) Uani 1 1 d . . .
H139 H 0.0597 0.5488 0.0539 0.178 Uiso 1 1 calc R . .
C140 C 0.1229(4) 0.5028(8) 0.1244(5) 0.133(3) Uani 1 1 d . . .
H140 H 0.1480 0.5580 0.1171 0.160 Uiso 1 1 calc R . .
C141 C 0.1383(3) 0.4316(7) 0.1713(4) 0.106(3) Uani 1 1 d . . .
H141 H 0.1736 0.4396 0.1969 0.127 Uiso 1 1 calc R . .
C142 C 0.1027(3) 0.3448(8) 0.1832(4) 0.083(2) Uani 1 1 d . . .
N21 N 0.3458(2) 0.1182(3) 0.4448(2) 0.0512(12) Uani 1 1 d . . .
C22 C 0.3009(3) 0.0546(5) 0.4411(3) 0.0642(18) Uani 1 1 d . . .
H22 H 0.2683 0.0747 0.4130 0.077 Uiso 1 1 calc R . .
C23 C 0.3013(3) -0.0416(5) 0.4780(3) 0.075(2) Uani 1 1 d . . .
H23 H 0.2695 -0.0867 0.4743 0.090 Uiso 1 1 calc R . .
C24 C 0.3483(3) -0.0689(5) 0.5192(3) 0.074(2) Uani 1 1 d . . .
H24 H 0.3491 -0.1334 0.5443 0.089 Uiso 1 1 calc R . .
C25 C 0.3946(3) -0.0027(5) 0.5244(3) 0.0638(17) Uani 1 1 d . . .
H25 H 0.4270 -0.0206 0.5534 0.077 Uiso 1 1 calc R . .
C26 C 0.3930(3) 0.0921(5) 0.4859(3) 0.0500(15) Uani 1 1 d . . .
C27 C 0.4396(3) 0.1699(5) 0.4881(3) 0.0472(15) Uani 1 1 d . . .
N28 N 0.42582(17) 0.2581(4) 0.44705(17) 0.0449(11) Uani 1 1 d . . .
C29 C 0.4640(3) 0.3391(5) 0.4442(2) 0.0463(15) Uani 1 1 d . . .
C210 C 0.5161(3) 0.3357(4) 0.4810(3) 0.0493(15) Uani 1 1 d . . .
H210 H 0.5416 0.3936 0.4779 0.059 Uiso 1 1 calc R . .
C211 C 0.5316(3) 0.2467(5) 0.5231(2) 0.0494(14) Uani 1 1 d . . .
C212 C 0.4912(3) 0.1629(5) 0.5256(2) 0.0530(16) Uani 1 1 d . . .
H212 H 0.4998 0.1016 0.5532 0.064 Uiso 1 1 calc R . .
C213 C 0.4435(3) 0.4246(5) 0.3981(2) 0.0430(14) Uani 1 1 d . . .
N214 N 0.3898(2) 0.4090(3) 0.3667(2) 0.0469(12) Uani 1 1 d . . .
C215 C 0.3669(2) 0.4797(5) 0.3221(2) 0.0548(16) Uani 1 1 d . . .
H215 H 0.3303 0.4662 0.3009 0.066 Uiso 1 1 calc R . .
C216 C 0.3950(3) 0.5722(5) 0.3058(3) 0.0590(17) Uani 1 1 d . . .
H216 H 0.3779 0.6215 0.2742 0.071 Uiso 1 1 calc R . .
C217 C 0.4489(3) 0.5902(4) 0.3371(3) 0.0576(17) Uani 1 1 d . . .
H217 H 0.4690 0.6526 0.3271 0.069 Uiso 1 1 calc R . .
C218 C 0.4729(2) 0.5166(5) 0.3829(2) 0.0503(15) Uani 1 1 d . . .
H218 H 0.5096 0.5287 0.4041 0.060 Uiso 1 1 calc R . .
C219 C 0.5863(3) 0.2395(5) 0.5631(3) 0.0534(15) Uani 1 1 d . . .
N220 N 0.5956(2) 0.1575(4) 0.6056(2) 0.0605(14) Uani 1 1 d . . .
C221 C 0.6458(3) 0.1569(5) 0.6412(3) 0.0681(19) Uani 1 1 d . . .
H221 H 0.6536 0.1015 0.6719 0.082 Uiso 1 1 calc R . .
C222 C 0.6880(3) 0.2322(6) 0.6364(3) 0.0620(16) Uani 1 1 d . . .
C223 C 0.6729(3) 0.3104(5) 0.5901(3) 0.0619(17) Uani 1 1 d . . .
H223 H 0.6997 0.3622 0.5839 0.074 Uiso 1 1 calc R . .
N224 N 0.6230(2) 0.3174(4) 0.5540(2) 0.0601(14) Uani 1 1 d . . .
C225 C 0.7436(3) 0.2267(5) 0.6754(3) 0.079(2) Uani 1 1 d . . .
C226 C 0.7674(4) 0.1290(8) 0.7013(4) 0.142(3) Uani 1 1 d U . .
H226 H 0.7481 0.0586 0.6923 0.170 Uiso 1 1 calc R . .
C227 C 0.8213(4) 0.1262(9) 0.7423(4) 0.157(4) Uani 1 1 d U . .
H227 H 0.8350 0.0566 0.7617 0.188 Uiso 1 1 calc R . .
C228 C 0.8495(3) 0.2171(7) 0.7517(4) 0.120(3) Uani 1 1 d . . .
C229 C 0.8308(4) 0.3156(9) 0.7256(4) 0.138(3) Uani 1 1 d U . .
H229 H 0.8522 0.3837 0.7330 0.165 Uiso 1 1 calc R . .
C230 C 0.7770(4) 0.3175(8) 0.6854(4) 0.135(3) Uani 1 1 d U . .
H230 H 0.7649 0.3872 0.6650 0.162 Uiso 1 1 calc R . .
P1 P 0.5603(6) 0.2475(13) 0.3299(7) 0.0697(10) Uani 0.38(2) 1 d PD A -1
F11 F 0.5484(12) 0.189(2) 0.3873(10) 0.108(9) Uani 0.38(2) 1 d PDU A -1
F12 F 0.5006(7) 0.3003(17) 0.3112(8) 0.106(6) Uani 0.38(2) 1 d PDU A -1
F13 F 0.5377(10) 0.1342(12) 0.2936(10) 0.080(7) Uani 0.38(2) 1 d PDU A -1
F14 F 0.6193(7) 0.192(3) 0.3494(10) 0.141(9) Uani 0.38(2) 1 d PDU A -1
F15 F 0.5834(10) 0.3617(18) 0.3646(9) 0.103(7) Uani 0.38(2) 1 d PDU A -1
F16 F 0.5728(10) 0.298(2) 0.2712(8) 0.094(7) Uani 0.38(2) 1 d PDU A -1
P2 P 0.5692(4) 0.2463(8) 0.3293(4) 0.0697(10) Uani 0.62(2) 1 d PD A -2
F21 F 0.5304(9) 0.3558(14) 0.3183(5) 0.126(6) Uani 0.62(2) 1 d PDU A -2
F22 F 0.6001(6) 0.2891(12) 0.2816(5) 0.083(4) Uani 0.62(2) 1 d PDU A -2
F23 F 0.5253(5) 0.1785(16) 0.2798(5) 0.103(5) Uani 0.62(2) 1 d PDU A -2
F24 F 0.5373(7) 0.2061(15) 0.3766(6) 0.094(5) Uani 0.62(2) 1 d PDU A -2
F25 F 0.6113(7) 0.3141(11) 0.3798(5) 0.109(4) Uani 0.62(2) 1 d PDU A -2
F26 F 0.6079(5) 0.1365(8) 0.3408(5) 0.083(4) Uani 0.62(2) 1 d PDU A -2
P3 P 0.1508(3) 0.7687(7) 0.4737(4) 0.143(2) Uani 0.693(15) 1 d PD B -1
F31 F 0.2136(5) 0.7514(13) 0.4759(8) 0.201(7) Uani 0.693(15) 1 d PDU B -1
F32 F 0.1345(7) 0.8460(11) 0.4163(5) 0.223(7) Uani 0.693(15) 1 d PDU B -1
F33 F 0.1712(6) 0.8877(9) 0.5099(6) 0.203(7) Uani 0.693(15) 1 d PDU B -1
F34 F 0.1655(5) 0.7034(10) 0.5355(5) 0.196(5) Uani 0.693(15) 1 d PDU B -1
F35 F 0.1309(3) 0.6550(9) 0.4380(6) 0.171(5) Uani 0.693(15) 1 d PDU B -1
F36 F 0.0910(4) 0.7864(12) 0.4832(6) 0.210(5) Uani 0.693(15) 1 d PDU B -1
P4 P 0.1558(6) 0.8007(16) 0.4591(8) 0.143(2) Uani 0.307(15) 1 d PD B -2
F41 F 0.1729(8) 0.9102(19) 0.4262(9) 0.168(10) Uani 0.307(15) 1 d PDU B -2
F42 F 0.0995(6) 0.857(2) 0.4615(11) 0.150(9) Uani 0.307(15) 1 d PDU B -2
F43 F 0.1895(10) 0.856(3) 0.5196(8) 0.188(15) Uani 0.307(15) 1 d PDU B -2
F44 F 0.2105(7) 0.741(2) 0.4532(10) 0.098(8) Uani 0.307(15) 1 d PDU B -2
F45 F 0.1268(8) 0.739(3) 0.3991(10) 0.189(11) Uani 0.307(15) 1 d PDU B -2
F46 F 0.1459(11) 0.690(2) 0.4969(16) 0.188(14) Uani 0.307(15) 1 d PDU B -2

loop_
_atom_site_aniso_label
_atom_site_aniso_U_11
_atom_site_aniso_U_22
_atom_site_aniso_U_33
_atom_site_aniso_U_23
_atom_site_aniso_U_13
_atom_site_aniso_U_12
Ru 0.0650(3) 0.0407(3) 0.0513(3) 0.0007(3) 0.0184(2) -0.0001(3)
Br 0.1054(8) 0.2131(12) 0.1917(11) 0.0090(9) -0.0448(8) 0.0082(8)
N11 0.051(4) 0.041(3) 0.055(4) 0.006(2) 0.014(3) 0.005(3)
C12 0.060(5) 0.044(4) 0.064(5) -0.008(3) 0.014(4) -0.003(3)
C13 0.062(5) 0.059(4) 0.072(5) -0.010(4) 0.013(4) 0.008(3)
C14 0.093(6) 0.055(4) 0.056(5) -0.007(3) 0.030(5) 0.000(4)
C15 0.060(5) 0.060(4) 0.075(5) -0.004(4) 0.021(4) 0.007(4)
C16 0.063(5) 0.044(4) 0.046(4) -0.003(3) 0.022(4) 0.006(3)
C17 0.047(5) 0.049(4) 0.066(5) 0.001(4) 0.016(4) 0.005(3)
N18 0.070(4) 0.034(3) 0.062(4) -0.004(3) 0.041(3) -0.001(3)
C19 0.055(5) 0.055(4) 0.050(5) 0.003(4) 0.008(4) -0.010(4)
C120 0.077(6) 0.063(4) 0.060(5) 0.001(4) 0.025(4) 0.002(4)
C121 0.034(5) 0.080(5) 0.077(5) 0.012(4) 0.003(4) 0.001(4)
C122 0.065(5) 0.067(4) 0.071(5) 0.002(4) 0.019(5) 0.003(4)
C123 0.070(5) 0.040(4) 0.062(5) 0.004(4) 0.030(5) 0.000(4)
N124 0.068(4) 0.048(3) 0.043(4) 0.001(3) 0.019(3) -0.003(3)
C125 0.093(6) 0.052(4) 0.047(5) -0.005(3) 0.022(5) 0.004(4)
C126 0.098(6) 0.078(5) 0.059(5) -0.013(4) 0.024(5) -0.008(5)
C127 0.112(7) 0.074(5) 0.071(6) -0.015(4) 0.046(5) 0.004(5)
C128 0.098(6) 0.064(4) 0.085(6) -0.001(4) 0.039(5) 0.010(4)
C129 0.082(7) 0.060(5) 0.114(7) 0.006(5) 0.048(6) 0.001(5)
C130 0.062(7) 0.104(6) 0.086(6) 0.004(5) -0.004(5) -0.001(5)
C131 0.081(7) 0.139(8) 0.137(8) 0.024(7) 0.019(6) -0.013(6)
C132 0.122(9) 0.160(9) 0.211(12) 0.068(8) 0.036(9) -0.030(8)
C133 0.090(9) 0.184(11) 0.226(13) 0.055(10) 0.014(9) -0.032(8)
C134 0.087(8) 0.164(10) 0.190(12) 0.031(8) 0.015(8) -0.018(8)
C135 0.077(8) 0.103(7) 0.141(9) -0.002(6) 0.034(8) -0.012(6)
C136 0.076(7) 0.142(8) 0.115(8) 0.002(7) 0.013(6) -0.002(7)
C137 0.077(8) 0.115(7) 0.097(7) 0.008(6) 0.019(6) 0.001(6)
C138 0.121(9) 0.136(8) 0.118(9) 0.014(7) -0.006(7) -0.010(7)
C139 0.140(10) 0.149(9) 0.131(9) 0.047(7) -0.011(8) -0.008(8)
C140 0.084(8) 0.167(9) 0.129(8) 0.042(7) -0.009(6) -0.021(6)
C141 0.105(7) 0.106(6) 0.093(7) 0.019(5) 0.002(6) 0.002(6)
C142 0.054(6) 0.092(6) 0.100(7) -0.008(5) 0.016(6) -0.011(5)
N21 0.059(4) 0.042(3) 0.056(3) -0.001(2) 0.022(3) -0.004(3)
C22 0.058(5) 0.061(4) 0.076(5) -0.001(4) 0.022(4) -0.008(4)
C23 0.096(6) 0.055(5) 0.080(5) 0.003(4) 0.034(5) -0.025(4)
C24 0.096(6) 0.058(4) 0.067(5) 0.012(4) 0.018(5) -0.008(5)
C25 0.086(5) 0.048(4) 0.060(5) 0.002(4) 0.023(4) -0.006(4)
C26 0.056(5) 0.050(4) 0.045(4) -0.002(3) 0.015(4) 0.004(4)
C27 0.047(5) 0.046(4) 0.049(4) -0.009(3) 0.012(4) 0.000(4)
N28 0.068(3) 0.026(3) 0.046(3) 0.004(3) 0.024(3) 0.003(3)
C29 0.063(5) 0.038(4) 0.034(4) 0.001(3) 0.007(4) 0.004(4)
C210 0.073(5) 0.027(3) 0.046(4) 0.003(3) 0.011(4) -0.002(3)
C211 0.064(5) 0.042(4) 0.045(4) -0.011(3) 0.020(4) 0.004(4)
C212 0.077(5) 0.039(4) 0.046(4) 0.008(3) 0.021(4) 0.011(4)
C213 0.052(5) 0.036(4) 0.042(4) -0.006(3) 0.014(4) 0.006(3)
N214 0.073(4) 0.032(3) 0.039(3) 0.005(2) 0.019(3) 0.009(3)
C215 0.074(5) 0.047(4) 0.045(4) -0.002(3) 0.018(4) 0.002(4)
C216 0.076(5) 0.053(4) 0.050(4) 0.013(3) 0.020(4) 0.009(4)
C217 0.084(6) 0.041(4) 0.055(4) 0.008(3) 0.032(4) 0.001(4)
C218 0.070(5) 0.040(4) 0.043(4) -0.001(3) 0.019(3) 0.001(3)
C219 0.066(5) 0.041(4) 0.050(4) -0.011(4) 0.009(4) -0.001(4)
N220 0.078(4) 0.041(3) 0.057(4) 0.011(3) 0.006(3) 0.002(3)
C221 0.080(6) 0.048(4) 0.071(5) 0.013(3) 0.008(5) 0.005(4)
C222 0.067(5) 0.055(4) 0.053(4) -0.004(4) -0.005(4) 0.008(4)
C223 0.071(5) 0.054(4) 0.057(5) 0.000(4) 0.011(4) 0.001(4)
N224 0.064(4) 0.050(3) 0.061(4) 0.007(3) 0.007(3) 0.003(3)
C225 0.101(6) 0.032(4) 0.088(5) 0.011(4) -0.004(5) -0.005(4)
C226 0.141(7) 0.116(6) 0.142(7) 0.018(5) -0.011(6) -0.024(6)
C227 0.128(7) 0.139(7) 0.169(7) 0.056(6) -0.023(6) 0.002(6)
C228 0.087(6) 0.066(5) 0.190(9) 0.024(6) 0.005(6) -0.007(5)
C229 0.102(6) 0.150(7) 0.150(7) 0.013(6) 0.011(5) -0.032(6)
C230 0.113(6) 0.148(6) 0.131(6) 0.055(5) 0.006(5) -0.024(6)
P1 0.093(3) 0.0611(14) 0.0594(13) -0.0075(12) 0.0288(19) 0.0072(18)
F11 0.132(15) 0.105(11) 0.087(13) 0.039(9) 0.029(10) 0.052(10)
F12 0.091(10) 0.092(10) 0.127(10) -0.009(8) 0.013(8) 0.006(8)
F13 0.119(14) 0.044(7) 0.090(12) 0.000(7) 0.051(10) 0.002(7)
F14 0.102(11) 0.177(19) 0.137(13) 0.022(14) 0.019(9) 0.030(12)
F15 0.115(14) 0.090(11) 0.115(12) -0.049(9) 0.049(10) -0.020(9)
F16 0.131(16) 0.068(9) 0.082(9) 0.001(7) 0.029(10) -0.009(11)
P2 0.093(3) 0.0611(14) 0.0594(13) -0.0075(12) 0.0288(19) 0.0072(18)
F21 0.152(12) 0.114(9) 0.116(7) 0.011(6) 0.042(8) 0.091(9)
F22 0.112(9) 0.064(5) 0.090(7) -0.007(5) 0.057(6) -0.006(6)
F23 0.090(7) 0.141(11) 0.073(6) -0.010(7) 0.012(5) -0.018(8)
F24 0.106(8) 0.137(10) 0.056(6) -0.014(6) 0.050(6) -0.011(8)
F25 0.135(9) 0.077(6) 0.104(6) -0.049(5) 0.010(6) -0.014(6)
F26 0.109(8) 0.054(5) 0.100(6) 0.001(4) 0.050(6) 0.012(4)
P3 0.119(3) 0.122(5) 0.176(5) -0.003(4) 0.016(3) 0.022(3)
F31 0.137(10) 0.121(9) 0.344(17) 0.040(11) 0.062(10) -0.014(7)
F32 0.285(15) 0.155(10) 0.209(10) 0.070(9) 0.027(11) 0.057(10)
F33 0.197(12) 0.177(8) 0.221(13) -0.044(8) 0.029(8) 0.052(8)
F34 0.195(10) 0.231(10) 0.155(9) 0.061(7) 0.028(7) 0.041(8)
F35 0.158(7) 0.139(8) 0.208(11) -0.046(8) 0.032(7) -0.004(6)
F36 0.159(9) 0.242(11) 0.243(11) 0.009(9) 0.077(7) 0.072(8)
P4 0.119(3) 0.122(5) 0.176(5) -0.003(4) 0.016(3) 0.022(3)
F41 0.137(15) 0.201(17) 0.157(15) 0.026(12) 0.018(11) -0.024(11)
F42 0.048(10) 0.233(18) 0.170(16) -0.008(14) 0.033(10) 0.032(11)
F43 0.150(18) 0.27(2) 0.172(19) -0.062(16) 0.091(15) -0.076(16)
F44 0.059(11) 0.115(14) 0.129(12) -0.018(10) 0.041(8) 0.007(10)
F45 0.170(14) 0.207(19) 0.175(16) -0.045(15) 0.014(12) -0.050(15)
F46 0.152(19) 0.20(2) 0.23(2) 0.043(18) 0.076(17) -0.060(15)

loop_
_atom_type_symbol
_atom_type_description
_atom_type_scat_dispersion_real
_atom_type_scat_dispersion_imag
_atom_type_scat_source
C C 0.0181 0.0091 'International Tables Vol C Tables 4.2.6.8 and 6.1.1.4'
H H 0.0000 0.0000 'International Tables Vol C Tables 4.2.6.8 and 6.1.1.4'
N N 0.0311 0.0180 'International Tables Vol C Tables 4.2.6.8 and 6.1.1.4'
F F 0.0727 0.0534 'International Tables Vol C Tables 4.2.6.8 and 6.1.1.4'
P P 0.2955 0.4335 'International Tables Vol C Tables 4.2.6.8 and 6.1.1.4'
Br Br -0.6763 1.2805 'International Tables Vol C Tables 4.2.6.8 and 6.1.1.4'
Ru Ru 0.0552 3.2960 'International Tables Vol C Tables 4.2.6.8 and 6.1.1.4'

loop_
_geom_angle_atom_site_label_1
_geom_angle_atom_site_label_2
_geom_angle_atom_site_label_3
_geom_angle
_geom_angle_publ_flag
N28 RU N18 179.2(2) y
N28 RU N11 101.27(19) y
N18 RU N11 79.2(2) y
N28 RU N124 101.0(2) y
N18 RU N124 78.5(2) y
N11 RU N124 157.7(2) y
N28 RU N214 78.5(2) y
N18 RU N214 102.13(19) y
N11 RU N214 90.90(15) y
N124 RU N214 92.51(15) y
N28 RU N21 79.3(2) y
N18 RU N21 100.1(2) y
N11 RU N21 93.65(16) y
N124 RU N21 91.46(16) y
N214 RU N21 157.8(2) y
C12 N11 C16 118.6(5) y
C12 N11 RU 127.9(5) y
C16 N11 RU 113.4(4) y
N11 C12 C13 123.0(6) y
N11 C12 H12 118.5 ?
C13 C12 H12 118.5 ?
C14 C13 C12 118.4(6) y
C14 C13 H13 120.8 ?
C12 C13 H13 120.8 ?
C13 C14 C15 120.1(6) y
C13 C14 H14 120 ?
C15 C14 H14 120 ?
C16 C15 C14 118.9(6) y
C16 C15 H15 120.6 ?
C14 C15 H15 120.6 ?
N11 C16 C15 121.0(5) y
N11 C16 C17 115.3(6) y
C15 C16 C17 123.7(7) y
N18 C17 C122 122.1(6) y
N18 C17 C16 112.1(6) y
C122 C17 C16 125.8(7) y
C19 N18 C17 120.2(5) y
C19 N18 RU 119.8(4) y
C17 N18 RU 120.0(4) y
N18 C19 C120 120.5(6) y
N18 C19 C123 113.4(6) y
C120 C19 C123 126.1(7) y
C121 C120 C19 120.4(6) y
C121 C120 H120 119.8 ?
C19 C120 H120 119.8 ?
C120 C121 C122 118.4(6) y
C120 C121 C129 123.9(7) y
C122 C121 C129 117.6(7) y
C17 C122 C121 118.4(6) y
C17 C122 H122 120.8 ?
C121 C122 H122 120.8 ?
N124 C123 C128 119.3(6) y
N124 C123 C19 115.0(6) y
C128 C123 C19 125.7(7) y
C125 N124 C123 121.0(5) y
C125 N124 RU 125.7(5) y
C123 N124 RU 113.2(4) y
N124 C125 C126 121.8(6) y
N124 C125 H125 119.1 ?
C126 C125 H125 119.1 ?
C127 C126 C125 118.6(7) y
C127 C126 H126 120.7 ?
C125 C126 H126 120.7 ?
C128 C127 C126 120.5(7) y
C128 C127 H127 119.7 ?
C126 C127 H127 119.7 ?
C127 C128 C123 118.7(7) y
C127 C128 H128 120.6 ?
C123 C128 H128 120.6 ?
C142 C129 C130 120.3(8) y
C142 C129 C121 119.3(7) y
C130 C129 C121 120.4(7) y
C129 C130 C131 123.0(8) y
C129 C130 C135 118.8(9) y
C131 C130 C135 118.2(9) y
C132 C131 C130 120.6(9) y
C132 C131 H131 119.7 ?
C130 C131 H131 119.7 ?
C133 C132 C131 119.0(1) y
C133 C132 H132 120.5 ?
C131 C132 H132 120.5 ?
C134 C133 C132 123.20(11) y
C134 C133 H133 118.4 ?
C132 C133 H133 118.4 ?
C133 C134 C135 119.50(11) y
C133 C134 H134 120.2 ?
C135 C134 H134 120.2 ?
C136 C135 C130 120.3(9) y
C136 C135 C134 120.30(11) y
C130 C135 C134 119.4(1) y
C137 C136 C135 121.4(9) y
C137 C136 H136 119.3 ?
C135 C136 H136 119.3 ?
C136 C137 C138 120.9(1) y
C136 C137 C142 119.2(9) y
C138 C137 C142 119.8(9) y
C139 C138 C137 119.9(1) y
C139 C138 H138 120 ?
C137 C138 H138 120 ?
C138 C139 C140 121.1(1) y
C138 C139 H139 119.4 ?
C140 C139 H139 119.4 ?
C141 C140 C139 121.2(9) y
C141 C140 H140 119.4 ?
C139 C140 H140 119.4 ?
C140 C141 C142 121.6(8) y
C140 C141 H141 119.2 ?
C142 C141 H141 119.2 ?
C129 C142 C141 123.7(8) y
C129 C142 C137 120.0(9) y
C141 C142 C137 116.3(9) y
C22 N21 C26 120.0(5) y
C22 N21 RU 126.8(5) y
C26 N21 RU 113.1(4) y
N21 C22 C23 121.4(6) y
N21 C22 H22 119.3 ?
C23 C22 H22 119.3 ?
C24 C23 C22 119.1(6) y
C24 C23 H23 120.5 ?
C22 C23 H23 120.5 ?
C23 C24 C25 120.2(6) y
C23 C24 H24 119.9 ?
C25 C24 H24 119.9 ?
C24 C25 C26 119.1(6) y
C24 C25 H25 120.4 ?
C26 C25 H25 120.4 ?
N21 C26 C25 120.1(5) y
N21 C26 C27 116.1(6) y
C25 C26 C27 123.8(6) y
C212 C27 N28 121.2(5) y
C212 C27 C26 127.4(6) y
N28 C27 C26 111.4(5) y
C29 N28 C27 118.9(5) y
C29 N28 RU 121.0(4) y
C27 N28 RU 120.1(4) y
N28 C29 C210 121.9(5) y
N28 C29 C213 112.3(6) y
C210 C29 C213 125.8(6) y
C29 C210 C211 120.7(5) y
C29 C210 H210 119.6 ?
C211 C210 H210 119.6 ?
C210 C211 C212 116.7(5) y
C210 C211 C219 122.7(6) y
C212 C211 C219 120.6(6) y
C27 C212 C211 120.6(5) y
C27 C212 H212 119.7 ?
C211 C212 H212 119.7 ?
N214 C213 C218 118.8(5) y
N214 C213 C29 115.0(5) y
C218 C213 C29 126.3(6) y
C215 N214 C213 120.6(5) y
C215 N214 RU 126.0(4) y
C213 N214 RU 113.3(4) y
N214 C215 C216 122.2(6) y
N214 C215 H215 118.9 ?
C216 C215 H215 118.9 ?
C215 C216 C217 118.2(5) y
C215 C216 H216 120.9 ?
C217 C216 H216 120.9 ?
C218 C217 C216 119.8(5) y
C218 C217 H217 120.1 ?
C216 C217 H217 120.1 ?
C217 C218 C213 120.5(6) y
C217 C218 H218 119.8 ?
C213 C218 H218 119.8 ?
N224 C219 N220 126.0(6) y
N224 C219 C211 115.9(6) y
N220 C219 C211 118.1(6) y
C221 N220 C219 115.1(5) y
N220 C221 C222 124.9(6) y
N220 C221 H221 117.5 ?
C222 C221 H221 117.5 ?
C223 C222 C221 113.6(6) y
C223 C222 C225 122.9(7) y
C221 C222 C225 123.4(7) y
N224 C223 C222 124.4(6) y
N224 C223 H223 117.8 ?
C222 C223 H223 117.8 ?
C223 N224 C219 116.0(5) y
C230 C225 C226 112.9(8) y
C230 C225 C222 122.7(7) y
C226 C225 C222 124.2(7) y
C225 C226 C227 123.5(8) y
C225 C226 H226 118.3 ?
C227 C226 H226 118.3 ?
C228 C227 C226 119.5(9) y
C228 C227 H227 120.2 ?
C226 C227 H227 120.2 ?
C227 C228 C229 121.1(9) y
C227 C228 BR 118.7(8) y
C229 C228 BR 120.1(7) y
C228 C229 C230 118.8(8) y
C228 C229 H229 120.6 ?
C230 C229 H229 120.6 ?
C225 C230 C229 123.6(8) y
C225 C230 H230 118.2 ?
C229 C230 H230 118.2 ?
F15 P1 F14 89.4(1) y
F15 P1 F12 91.3(9) y
F14 P1 F12 178.40(13) y
F15 P1 F13 178.50(14) y
F14 P1 F13 90.40(11) y
F12 P1 F13 88.9(1) y
F15 P1 F16 90.40(11) y
F14 P1 F16 91.10(11) y
F12 P1 F16 90.3(1) y
F13 P1 F16 88.10(11) y
F15 P1 F11 92.40(13) y
F14 P1 F11 87.20(13) y
F12 P1 F11 91.30(12) y
F13 P1 F11 89.10(12) y
F16 P1 F11 176.70(14) y
F21 P2 F26 179.5(8) y
F21 P2 F25 90.0(6) y
F26 P2 F25 89.8(6) y
F21 P2 F23 89.1(7) y
F26 P2 F23 91.0(7) y
F25 P2 F23 178.1(8) y
F21 P2 F22 91.9(7) y
F26 P2 F22 88.5(7) y
F25 P2 F22 90.7(7) y
F23 P2 F22 91.1(7) y
F21 P2 F24 86.7(8) y
F26 P2 F24 92.9(8) y
F25 P2 F24 89.3(7) y
F23 P2 F24 88.9(8) y
F22 P2 F24 178.6(9) y
F35 P3 F32 92.3(7) y
F35 P3 F34 93.3(7) y
F32 P3 F34 173.4(8) y
F35 P3 F31 95.4(7) y
F32 P3 F31 98.1(9) y
F34 P3 F31 84.9(7) y
F35 P3 F36 89.7(6) y
F32 P3 F36 89.7(7) y
F34 P3 F36 86.8(7) y
F31 P3 F36 170.5(9) y
F35 P3 F33 179.2(9) y
F32 P3 F33 86.9(7) y
F34 P3 F33 87.6(7) y
F31 P3 F33 84.7(8) y
F36 P3 F33 90.4(7) y
F45 P4 F42 89.90(12) y
F45 P4 F44 87.00(12) y
F42 P4 F44 176.90(14) y
F45 P4 F43 175.10(16) y
F42 P4 F43 94.90(13) y
F44 P4 F43 88.10(13) y
F45 P4 F41 92.80(12) y
F42 P4 F41 92.70(12) y
F44 P4 F41 87.10(13) y
F43 P4 F41 87.80(12) y
F45 P4 F46 91.70(13) y
F42 P4 F46 92.40(14) y
F44 P4 F46 88.00(14) y
F43 P4 F46 87.30(13) y
F41 P4 F46 173.20(15) y

loop_
_geom_bond_atom_site_label_1
_geom_bond_atom_site_label_2
_geom_bond_distance
_geom_bond_publ_flag
Ru N28 1.933(4) y
Ru N18 1.947(5) y
Ru N11 2.070(4) y
Ru N124 2.079(4) y
Ru N214 2.080(4) y
Ru N21 2.085(4) y
Br C228 1.871(8) y
N11 C12 1.325(6) y
N11 C16 1.360(6) y
C12 C13 1.374(7) y
C12 H12 0.94 ?
C13 C14 1.357(7) y
C13 H13 0.94 ?
C14 C15 1.381(7) y
C14 H14 0.94 ?
C15 C16 1.375(7) y
C15 H15 0.94 ?
C16 C17 1.475(7) y
C17 N18 1.348(6) y
C17 C122 1.383(7) y
N18 C19 1.329(6) y
C19 C120 1.387(7) y
C19 C123 1.450(7) y
C120 C121 1.385(7) y
C120 H120 0.94 ?
C121 C122 1.394(7) y
C121 C129 1.488(9) y
C122 H122 0.94 ?
C123 N124 1.356(6) y
C123 C128 1.404(7) y
N124 C125 1.319(6) y
C125 C126 1.373(7) y
C125 H125 0.94 ?
C126 C127 1.370(8) y
C126 H126 0.94 ?
C127 C128 1.370(8) y
C127 H127 0.94 ?
C128 H128 0.94 ?
C129 C142 1.376(8) y
C129 C130 1.400(9) y
C130 C131 1.409(9) y
C130 C135 1.437(10) y
C131 C132 1.408(10) y
C131 H131 0.94 ?
C132 C133 1.403(12) y
C132 H132 0.94 ?
C133 C134 1.324(11) y
C133 H133 0.94 ?
C134 C135 1.447(11) y
C134 H134 0.94 ?
C135 C136 1.372(10) y
C136 C137 1.364(9) y
C136 H136 0.94 ?
C137 C138 1.426(10) y
C137 C142 1.452(9) y
C138 C139 1.324(10) y
C138 H138 0.94 ?
C139 C140 1.41(1) y
C139 H139 0.94 ?
C140 C141 1.340(9) y
C140 H140 0.94 ?
C141 C142 1.414(9) y
C141 H141 0.94 ?
N21 C22 1.330(6) y
N21 C26 1.356(6) y
C22 C23 1.398(7) y
C22 H22 0.94 ?
C23 C24 1.359(7) y
C23 H23 0.94 ?
C24 C25 1.370(7) y
C24 H24 0.94 ?
C25 C26 1.405(7) y
C25 H25 0.94 ?
C26 C27 1.467(7) y
C27 C212 1.370(7) y
C27 N28 1.376(6) y
N28 C29 1.351(6) y
C29 C210 1.372(6) y
C29 C213 1.450(7) y
C210 C211 1.400(6) y
C210 H210 0.94 ?
C211 C212 1.413(7) y
C211 C219 1.456(7) y
C212 H212 0.94 ?
C213 N214 1.374(6) y
C213 C218 1.386(6) y
N214 C215 1.330(6) y
C215 C216 1.382(7) y
C215 H215 0.94 ?
C216 C217 1.384(7) y
C216 H216 0.94 ?
C217 C218 1.376(6) y
C217 H217 0.94 ?
C218 H218 0.94 ?
C219 N224 1.341(6) y
C219 N220 1.343(6) y
N220 C221 1.323(7) y
C221 C222 1.396(7) y
C221 H221 0.94 ?
C222 C223 1.379(7) y
C222 C225 1.465(8) y
C223 N224 1.325(6) y
C223 H223 0.94 ?
C225 C230 1.323(8) y
C225 C226 1.340(8) y
C226 C227 1.448(10) y
C226 H226 0.94 ?
C227 C228 1.249(9) y
C227 H227 0.94 ?
C228 C229 1.314(9) y
C229 C230 1.437(9) y
C229 H229 0.94 ?
C230 H230 0.94 ?
P1 F15 1.572(11) y
P1 F14 1.573(12) y
P1 F12 1.576(12) y
P1 F13 1.577(12) y
P1 F16 1.590(12) y
P1 F11 1.590(12) y
P2 F21 1.572(8) y
P2 F26 1.575(8) y
P2 F25 1.576(8) y
P2 F23 1.583(9) y
P2 F22 1.588(8) y
P2 F24 1.589(8) y
P3 F35 1.562(8) y
P3 F32 1.571(9) y
P3 F34 1.580(9) y
P3 F31 1.581(9) y
P3 F36 1.589(9) y
P3 F33 1.618(9) y
P4 F45 1.569(13) y
P4 F42 1.572(12) y
P4 F44 1.574(12) y
P4 F43 1.581(13) y
P4 F41 1.588(13) y
P4 F46 1.604(13) y

loop_
_geom_torsion_atom_site_label_1
_geom_torsion_atom_site_label_2
_geom_torsion_atom_site_label_3
_geom_torsion_atom_site_label_4
_geom_torsion
N28 RU N11 C12 -2.2(4)
N18 RU N11 C12 178.5(4)
N124 RU N11 C12 175.2(4)
N214 RU N11 C12 76.3(4)
N21 RU N11 C12 -82.0(4)
N28 RU N11 C16 179.8(3)
N18 RU N11 C16 0.4(3)
N124 RU N11 C16 -2.9(6)
N214 RU N11 C16 -101.7(4)
N21 RU N11 C16 100.0(4)
C16 N11 C12 C13 -1.6(7)
RU N11 C12 C13 -179.6(4)
N11 C12 C13 C14 1.7(8)
C12 C13 C14 C15 -0.7(8)
C13 C14 C15 C16 -0.2(8)
C12 N11 C16 C15 0.5(7)
RU N11 C16 C15 178.8(4)
C12 N11 C16 C17 -179.3(4)
RU N11 C16 C17 -1.1(5)
C14 C15 C16 N11 0.4(8)
C14 C15 C16 C17 -179.8(5)
N11 C16 C17 N18 1.3(6)
C15 C16 C17 N18 -178.5(5)
N11 C16 C17 C122 -177.5(5)
C15 C16 C17 C122 2.7(8)
C122 C17 N18 C19 -0.8(7)
C16 C17 N18 C19 -179.6(4)
C122 C17 N18 RU 177.9(4)
C16 C17 N18 RU -0.9(5)
N11 RU N18 C19 178.9(4)
N124 RU N18 C19 -2.3(4)
N214 RU N18 C19 -92.5(4)
N21 RU N18 C19 87.1(4)
N11 RU N18 C17 0.3(4)
N124 RU N18 C17 179.0(4)
N214 RU N18 C17 88.9(4)
N21 RU N18 C17 -91.5(4)
C17 N18 C19 C120 1.0(7)
RU N18 C19 C120 -177.6(4)
C17 N18 C19 C123 -178.5(4)
RU N18 C19 C123 2.9(6)
N18 C19 C120 C121 -0.5(8)
C123 C19 C120 C121 179.0(5)
C19 C120 C121 C122 -0.3(8)
C19 C120 C121 C129 178.4(6)
N18 C17 C122 C121 0.0(8)
C16 C17 C122 C121 178.6(5)
C120 C121 C122 C17 0.5(8)
C129 C121 C122 C17 -178.2(6)
N18 C19 C123 N124 -1.6(7)
C120 C19 C123 N124 178.9(5)
N18 C19 C123 C128 179.8(5)
C120 C19 C123 C128 0.2(9)
C128 C123 N124 C125 -1.8(8)
C19 C123 N124 C125 179.5(4)
C128 C123 N124 RU 178.5(4)
C19 C123 N124 RU -0.2(6)
N28 RU N124 C125 2.2(4)
N18 RU N124 C125 -178.4(4)
N11 RU N124 C125 -175.1(4)
N214 RU N124 C125 -76.5(4)
N21 RU N124 C125 81.6(4)
N28 RU N124 C123 -178.1(4)
N18 RU N124 C123 1.3(3)
N11 RU N124 C123 4.6(6)
N214 RU N124 C123 103.1(4)
N21 RU N124 C123 -98.7(4)
C123 N124 C125 C126 0.7(8)
RU N124 C125 C126 -179.6(4)
N124 C125 C126 C127 0.7(9)
C125 C126 C127 C128 -1.0(1)
C126 C127 C128 C123 0.0(9)
N124 C123 C128 C127 1.4(8)
C19 C123 C128 C127 180.0(5)
C120 C121 C129 C142 99.1(8)
C122 C121 C129 C142 -82.2(7)
C120 C121 C129 C130 -81.6(8)
C122 C121 C129 C130 97.1(7)
C142 C129 C130 C131 -177.8(7)
C121 C129 C130 C131 2.90(11)
C142 C129 C130 C135 1.6(1)
C121 C129 C130 C135 -177.7(6)
C129 C130 C131 C132 -177.2(8)
C135 C130 C131 C132 3.50(12)
C130 C131 C132 C133 -3.70(15)
C131 C132 C133 C134 3.80(19)
C132 C133 C134 C135 -3.60(19)
C129 C130 C135 C136 -0.80(11)
C131 C130 C135 C136 178.6(7)
C129 C130 C135 C134 177.4(7)
C131 C130 C135 C134 -3.20(11)
C133 C134 C135 C136 -178.6(1)
C133 C134 C135 C130 3.20(15)
C130 C135 C136 C137 -0.60(12)
C134 C135 C136 C137 -178.8(8)
C135 C136 C137 C138 -179.8(8)
C135 C136 C137 C142 1.10(12)
C136 C137 C138 C139 179.9(9)
C142 C137 C138 C139 -1.10(13)
C137 C138 C139 C140 1.70(15)
C138 C139 C140 C141 -2.10(16)
C139 C140 C141 C142 1.90(13)
C130 C129 C142 C141 178.8(6)
C121 C129 C142 C141 -1.9(1)
C130 C129 C142 C137 -1.1(1)
C121 C129 C142 C137 178.2(6)
C140 C141 C142 C129 178.9(7)
C140 C141 C142 C137 -1.20(11)
C136 C137 C142 C129 -0.30(11)
C138 C137 C142 C129 -179.3(7)
C136 C137 C142 C141 179.9(7)
C138 C137 C142 C141 0.8(1)
N28 RU N21 C22 177.1(4)
N18 RU N21 C22 -2.5(5)
N11 RU N21 C22 -82.2(5)
N124 RU N21 C22 76.1(4)
N214 RU N21 C22 176.4(4)
N28 RU N21 C26 -0.6(3)
N18 RU N21 C26 179.9(4)
N11 RU N21 C26 100.2(4)
N124 RU N21 C26 -101.5(4)
N214 RU N21 C26 -1.2(6)
C26 N21 C22 C23 -1.5(8)
RU N21 C22 C23 -179.0(4)
N21 C22 C23 C24 1.3(9)
C22 C23 C24 C25 0.0(9)
C23 C24 C25 C26 -1.1(9)
C22 N21 C26 C25 0.4(7)
RU N21 C26 C25 178.2(4)
C22 N21 C26 C27 -177.7(4)
RU N21 C26 C27 0.1(5)
C24 C25 C26 N21 1.0(8)
C24 C25 C26 C27 178.9(5)
N21 C26 C27 C212 179.6(5)
C25 C26 C27 C212 1.6(8)
N21 C26 C27 N28 0.7(6)
C25 C26 C27 N28 -177.3(4)
C212 C27 N28 C29 -0.5(7)
C26 C27 N28 C29 178.6(4)
C212 C27 N28 RU 179.7(4)
C26 C27 N28 RU -1.2(5)
N11 RU N28 C29 89.6(4)
N124 RU N28 C29 -89.4(4)
N214 RU N28 C29 1.0(3)
N21 RU N28 C29 -178.8(4)
N11 RU N28 C27 -90.6(3)
N124 RU N28 C27 90.5(3)
N214 RU N28 C27 -179.2(4)
N21 RU N28 C27 1.0(3)
C27 N28 C29 C210 0.2(7)
RU N28 C29 C210 180.0(4)
C27 N28 C29 C213 178.9(4)
RU N28 C29 C213 -1.3(5)
N28 C29 C210 C211 0.2(8)
C213 C29 C210 C211 -178.3(4)
C29 C210 C211 C212 -0.3(7)
C29 C210 C211 C219 -179.8(5)
N28 C27 C212 C211 0.3(7)
C26 C27 C212 C211 -178.5(5)
C210 C211 C212 C27 0.1(7)
C219 C211 C212 C27 179.6(5)
N28 C29 C213 N214 0.8(6)
C210 C29 C213 N214 179.4(5)
N28 C29 C213 C218 -178.1(4)
C210 C29 C213 C218 0.6(8)
C218 C213 N214 C215 1.1(7)
C29 C213 N214 C215 -177.9(4)
C218 C213 N214 RU 178.9(3)
C29 C213 N214 RU 0.0(5)
N28 RU N214 C215 177.2(4)
N18 RU N214 C215 -3.3(4)
N11 RU N214 C215 75.9(4)
N124 RU N214 C215 -82.1(4)
N21 RU N214 C215 177.9(4)
N28 RU N214 C213 -0.5(3)
N18 RU N214 C213 179.0(3)
N11 RU N214 C213 -101.8(3)
N124 RU N214 C213 100.2(4)
N21 RU N214 C213 0.1(6)
C213 N214 C215 C216 -1.2(7)
RU N214 C215 C216 -178.7(4)
N214 C215 C216 C217 0.5(8)
C215 C216 C217 C218 0.2(8)
C216 C217 C218 C213 -0.2(8)
N214 C213 C218 C217 -0.4(7)
C29 C213 C218 C217 178.4(5)
C210 C211 C219 N224 -5.8(7)
C212 C211 C219 N224 174.7(4)
C210 C211 C219 N220 173.7(4)
C212 C211 C219 N220 -5.8(7)
N224 C219 N220 C221 0.6(8)
C211 C219 N220 C221 -178.9(5)
C219 N220 C221 C222 -1.1(8)
N220 C221 C222 C223 0.1(8)
N220 C221 C222 C225 -178.1(5)
C221 C222 C223 N224 1.7(8)
C225 C222 C223 N224 179.8(5)
C222 C223 N224 C219 -2.2(8)
N220 C219 N224 C223 0.9(8)
C211 C219 N224 C223 -179.5(4)
C223 C222 C225 C230 26.4(1)
C221 C222 C225 C230 -155.6(7)
C223 C222 C225 C226 -148.7(7)
C221 C222 C225 C226 29.2(1)
C230 C225 C226 C227 7.90(13)
C222 C225 C226 C227 -176.5(8)
C225 C226 C227 C228 -5.10(16)
C226 C227 C228 C229 0.80(17)
C226 C227 C228 BR 179.2(7)
C227 C228 C229 C230 -0.30(16)
BR C228 C229 C230 -178.7(6)
C226 C225 C230 C229 -7.40(13)
C222 C225 C230 C229 177.0(7)
C228 C229 C230 C225 3.90(15)
